data_7015344
loop_
_publ_author_name
'Kopylovich, Maximilian N.'
'Nunes, Andreia C. C.'
'Mahmudov, Kamran T.'
'Haukka, Matti'
'Mac Leod, Tatiana C. O.'
'Martins, Lu\'isa M D R S'
'Kuznetsov, Maxim L.'
'Pombeiro, Armando J. L.'

_publ_section_title
;
 Complexes of copper(II) with 3-(ortho-substituted
 phenylhydrazo)pentane-2,4-diones: syntheses, properties and catalytic
 activity for cyclohexane oxidation.
;
_journal_issue 12
_journal_name_full 'Dalton transactions (Cambridge, England : 2003)'
_journal_page_first 2822
_journal_page_last 2836
_journal_paper_doi 10.1039/c0dt01527j
_journal_volume 40
_journal_year 2011
_chemical_formula_moiety 'C11 H14 Cu N2 O7 S'
_chemical_formula_sum 'C11 H14 Cu N2 O7 S'
_chemical_formula_weight 381.84
_chemical_name_systematic
;
?
;
_space_group_IT_number 61
_symmetry_cell_setting orthorhombic
_symmetry_space_group_name_Hall '-P 2ac 2ab'
_symmetry_space_group_name_H-M 'P b c a'
_atom_sites_solution_hydrogens geom
_atom_sites_solution_primary direct
_atom_sites_solution_secondary difmap
_audit_creation_method SHELXL-97
_cell_angle_alpha 90.00
_cell_angle_beta 90.00
_cell_angle_gamma 90.00
_cell_formula_units_Z 8
_cell_length_a 15.222(7)
_cell_length_b 7.432(2)
_cell_length_c 26.225(9)
_cell_measurement_reflns_used 1385
_cell_measurement_temperature 100(2)
_cell_measurement_theta_max 24.04
_cell_measurement_theta_min 2.68
_cell_volume 2966.8(19)
_computing_cell_refinement 'SAINT (Bruker AXS, 2009)'
_computing_data_collection 'APEX2 (Bruker AXS, 2009)'
_computing_data_reduction 'SAINT (Bruker AXS, 2009)'
_computing_molecular_graphics 'Diamond v.3.2d (Brandenburg, 2010)'
_computing_publication_material 'SHELXL-97 (Sheldrick, 2008)'
_computing_structure_refinement 'SHELXL-97 (Sheldrick, 2008)'
_computing_structure_solution 'SHELXS-97 (Sheldrick, 2008)'
_diffrn_ambient_temperature 100(2)
_diffrn_detector_area_resol_mean 16
_diffrn_measured_fraction_theta_full 0.995
_diffrn_measured_fraction_theta_max 0.995
_diffrn_measurement_device '62mm x 62mm CCD camera on three-circle goniostat'
_diffrn_measurement_device_type 'Bruker SMART APEX II CCD'
_diffrn_measurement_method '\f scans and \w scans'
_diffrn_radiation_monochromator 'flat graphite crystal'
_diffrn_radiation_source 'fine-focus sealed tube'
_diffrn_radiation_type MoK\a
_diffrn_radiation_wavelength 0.71073
_diffrn_reflns_av_R_equivalents 0.0916
_diffrn_reflns_av_sigmaI/netI 0.0847
_diffrn_reflns_limit_h_max 18
_diffrn_reflns_limit_h_min -12
_diffrn_reflns_limit_k_max 8
_diffrn_reflns_limit_k_min -8
_diffrn_reflns_limit_l_max 26
_diffrn_reflns_limit_l_min -31
_diffrn_reflns_number 11212
_diffrn_reflns_theta_full 25.02
_diffrn_reflns_theta_max 25.02
_diffrn_reflns_theta_min 1.55
_exptl_absorpt_coefficient_mu 1.649
_exptl_absorpt_correction_T_max 0.8794
_exptl_absorpt_correction_T_min 0.6833
_exptl_absorpt_correction_type multi-scan
_exptl_absorpt_process_details 'SADABS (Sheldrick, 2008)'
_exptl_crystal_colour green
_exptl_crystal_density_diffrn 1.710
_exptl_crystal_density_method 'not measured'
_exptl_crystal_description block
_exptl_crystal_F_000 1560
_exptl_crystal_size_max 0.25
_exptl_crystal_size_mid 0.10
_exptl_crystal_size_min 0.08
_refine_diff_density_max 0.673
_refine_diff_density_min -0.680
_refine_diff_density_rms 0.133
_refine_ls_extinction_method none
_refine_ls_goodness_of_fit_ref 1.037
_refine_ls_hydrogen_treatment constr
_refine_ls_matrix_type full
_refine_ls_number_parameters 201
_refine_ls_number_reflns 2603
_refine_ls_number_restraints 0
_refine_ls_restrained_S_all 1.037
_refine_ls_R_factor_all 0.0881
_refine_ls_R_factor_gt 0.0535
_refine_ls_shift/su_max 0.000
_refine_ls_shift/su_mean 0.000
_refine_ls_structure_factor_coef Fsqd
_refine_ls_weighting_details 'calc w=1/[\s^2^(Fo^2^)+(0.0740P)^2^+0.1732P] where P=(Fo^2^+2Fc^2^)/3'
_refine_ls_weighting_scheme calc
_refine_ls_wR_factor_gt 0.1294
_refine_ls_wR_factor_ref 0.1480
_reflns_number_gt 1785
_reflns_number_total 2603
_reflns_threshold_expression >2sigma(I)
_cod_data_source_file c0dt01527j.txt
_cod_data_source_block 11
_cod_depositor_comments
;
The following automatic conversions were performed:
'_symmetry_cell_setting' value 'Orthorhombic' changed to 'orthorhombic'
according to '/home/saulius/struct/CIF-dictionaries/cif_core.dic'
dictionary named 'cif_core.dic' version 2.4.1 from 2010-06-29.

Automatic conversion script
Id: cif_fix_enum 1555 2011-01-17 13:19:09Z saulius 
;
_cod_original_cell_volume 2966.9(19)
_cod_database_code 7015344

loop_
_symmetry_equiv_pos_as_xyz
'x, y, z'
'-x+1/2, -y, z+1/2'
'x+1/2, -y+1/2, -z'
'-x, y+1/2, -z+1/2'
'-x, -y, -z'
'x-1/2, y, -z-1/2'
'-x-1/2, y-1/2, z'
'x, -y-1/2, z-1/2'

loop_
_atom_site_label
_atom_site_type_symbol
_atom_site_fract_x
_atom_site_fract_y
_atom_site_fract_z
_atom_site_U_iso_or_equiv
_atom_site_adp_type
_atom_site_occupancy
_atom_site_symmetry_multiplicity
_atom_site_calc_flag
_atom_site_refinement_flags
_atom_site_disorder_assembly
_atom_site_disorder_group
Cu1 Cu 0.09698(5) 0.45149(8) 0.36069(2) 0.0157(2) Uani 1 1 d . . .
S1 S 0.07935(10) 0.06021(16) 0.31043(5) 0.0145(3) Uani 1 1 d . . .
O1 O 0.1136(3) 0.2396(4) 0.29707(14) 0.0167(9) Uani 1 1 d . . .
O2 O 0.0765(3) -0.0636(5) 0.26744(15) 0.0206(9) Uani 1 1 d . . .
O3 O 0.1245(3) -0.0145(5) 0.35417(14) 0.0169(9) Uani 1 1 d . . .
O4 O 0.1048(3) 0.3565(5) 0.56807(15) 0.0261(11) Uani 1 1 d . . .
O5 O 0.1820(3) 0.4082(5) 0.41542(15) 0.0213(10) Uani 1 1 d . . .
O6 O -0.0046(3) 0.5832(5) 0.32872(17) 0.0375(12) Uani 1 1 d . . .
H6O H -0.0394 0.6146 0.3537 0.056 Uiso 1 1 d R . .
H6P H -0.0386 0.5343 0.3060 0.056 Uiso 1 1 d R . .
O7 O 0.1859(3) 0.6137(5) 0.32969(18) 0.0402(13) Uani 1 1 d . . .
H7O H 0.2396 0.5898 0.3381 0.060 Uiso 1 1 d R . .
H7P H 0.1751 0.7224 0.3390 0.060 Uiso 1 1 d R . .
N1 N 0.0206(3) 0.2856(5) 0.39838(17) 0.0141(11) Uani 1 1 d . . .
N2 N 0.0161(3) 0.2647(5) 0.44708(17) 0.0150(11) Uani 1 1 d . . .
C1 C -0.0310(4) 0.0946(6) 0.3291(2) 0.0130(12) Uani 1 1 d . . .
C2 C -0.0988(4) 0.0131(7) 0.3029(2) 0.0165(13) Uani 1 1 d . . .
H2 H -0.0862 -0.0584 0.2738 0.020 Uiso 1 1 calc R . .
C3 C -0.1846(4) 0.0345(7) 0.3185(2) 0.0183(13) Uani 1 1 d . . .
H3 H -0.2307 -0.0228 0.3003 0.022 Uiso 1 1 calc R . .
C4 C -0.2037(4) 0.1391(7) 0.3606(2) 0.0226(14) Uani 1 1 d . . .
H4 H -0.2630 0.1542 0.3711 0.027 Uiso 1 1 calc R . .
C5 C -0.1363(4) 0.2224(7) 0.3876(2) 0.0188(13) Uani 1 1 d . . .
H5 H -0.1492 0.2945 0.4165 0.023 Uiso 1 1 calc R . .
C6 C -0.0506(4) 0.1993(6) 0.37195(19) 0.0118(12) Uani 1 1 d . . .
C7 C 0.0801(4) 0.3244(7) 0.4789(2) 0.0170(13) Uani 1 1 d . . .
C8 C 0.0565(5) 0.3001(7) 0.5333(2) 0.0217(14) Uani 1 1 d . . .
C9 C -0.0272(4) 0.2094(7) 0.5460(2) 0.0234(15) Uani 1 1 d . . .
H9A H -0.0313 0.1930 0.5830 0.035 Uiso 1 1 calc R . .
H9B H -0.0293 0.0918 0.5291 0.035 Uiso 1 1 calc R . .
H9C H -0.0765 0.2834 0.5342 0.035 Uiso 1 1 calc R . .
C10 C 0.1640(4) 0.3821(7) 0.4616(2) 0.0180(13) Uani 1 1 d . . .
C11 C 0.2404(5) 0.4075(8) 0.4973(2) 0.0289(16) Uani 1 1 d . . .
H11A H 0.2929 0.4397 0.4777 0.043 Uiso 1 1 calc R . .
H11B H 0.2512 0.2953 0.5159 0.043 Uiso 1 1 calc R . .
H11C H 0.2269 0.5039 0.5216 0.043 Uiso 1 1 calc R . .

loop_
_atom_site_aniso_label
_atom_site_aniso_U_11
_atom_site_aniso_U_22
_atom_site_aniso_U_33
_atom_site_aniso_U_23
_atom_site_aniso_U_13
_atom_site_aniso_U_12
Cu1 0.0214(5) 0.0105(4) 0.0153(4) 0.0030(3) -0.0005(3) -0.0015(3)
S1 0.0209(9) 0.0090(6) 0.0137(7) 0.0003(5) 0.0001(6) 0.0006(6)
O1 0.026(3) 0.0098(17) 0.014(2) 0.0039(15) 0.0017(17) -0.0010(16)
O2 0.026(3) 0.0157(19) 0.020(2) -0.0056(17) 0.0003(18) 0.0022(18)
O3 0.019(2) 0.0120(18) 0.019(2) 0.0045(16) -0.0029(17) 0.0030(16)
O4 0.033(3) 0.026(2) 0.019(2) -0.0044(19) -0.009(2) -0.003(2)
O5 0.019(3) 0.026(2) 0.019(2) 0.0056(18) -0.0053(17) -0.0010(17)
O6 0.045(3) 0.037(3) 0.030(3) -0.003(2) -0.003(2) 0.000(2)
O7 0.034(3) 0.029(2) 0.058(3) 0.005(2) 0.000(3) 0.003(2)
N1 0.020(3) 0.010(2) 0.012(3) 0.0001(19) -0.007(2) -0.003(2)
N2 0.026(3) 0.008(2) 0.011(3) -0.0006(18) 0.001(2) 0.001(2)
C1 0.022(4) 0.005(2) 0.012(3) 0.004(2) 0.002(2) -0.001(2)
C2 0.029(4) 0.008(2) 0.012(3) 0.000(2) 0.000(3) 0.000(2)
C3 0.016(4) 0.017(3) 0.023(3) -0.003(2) -0.008(2) -0.006(2)
C4 0.016(4) 0.024(3) 0.028(4) 0.004(3) -0.002(3) -0.008(3)
C5 0.026(4) 0.013(3) 0.017(3) 0.001(2) 0.005(3) 0.001(3)
C6 0.019(3) 0.007(2) 0.010(3) 0.005(2) 0.000(2) 0.001(2)
C7 0.031(4) 0.007(2) 0.013(3) 0.001(2) -0.002(3) -0.002(2)
C8 0.040(4) 0.005(2) 0.020(3) -0.002(2) -0.005(3) 0.004(3)
C9 0.045(5) 0.011(3) 0.014(3) 0.001(2) 0.001(3) -0.006(3)
C10 0.027(4) 0.008(2) 0.020(3) 0.000(2) -0.006(3) 0.005(2)
C11 0.031(4) 0.026(3) 0.030(4) -0.002(3) -0.009(3) 0.001(3)

loop_
_atom_type_symbol
_atom_type_description
_atom_type_scat_dispersion_real
_atom_type_scat_dispersion_imag
_atom_type_scat_source
C C 0.0033 0.0016 'International Tables Vol C Tables 4.2.6.8 and 6.1.1.4'
H H 0.0000 0.0000 'International Tables Vol C Tables 4.2.6.8 and 6.1.1.4'
N N 0.0061 0.0033 'International Tables Vol C Tables 4.2.6.8 and 6.1.1.4'
O O 0.0106 0.0060 'International Tables Vol C Tables 4.2.6.8 and 6.1.1.4'
S S 0.1246 0.1234 'International Tables Vol C Tables 4.2.6.8 and 6.1.1.4'
Cu Cu 0.3201 1.2651 'International Tables Vol C Tables 4.2.6.8 and 6.1.1.4'

loop_
_geom_angle_atom_site_label_1
_geom_angle_atom_site_label_2
_geom_angle_atom_site_label_3
_geom_angle
_geom_angle_site_symmetry_1
_geom_angle_site_symmetry_3
_geom_angle_publ_flag
O5 Cu1 N1 85.36(18) . . yes
O5 Cu1 O7 87.11(18) . . yes
N1 Cu1 O7 172.5(2) . . yes
O5 Cu1 O6 153.18(17) . . yes
N1 Cu1 O6 93.44(19) . . yes
O7 Cu1 O6 93.3(2) . . yes
O5 Cu1 O1 110.18(15) . . yes
N1 Cu1 O1 90.04(16) . . yes
O7 Cu1 O1 92.48(17) . . yes
O6 Cu1 O1 96.61(16) . . yes
O3 S1 O2 112.7(2) . . ?
O3 S1 O1 111.5(2) . . ?
O2 S1 O1 113.4(2) . . ?
O3 S1 C1 106.7(2) . . ?
O2 S1 C1 106.1(2) . . ?
O1 S1 C1 105.8(2) . . ?
S1 O1 Cu1 114.0(2) . . ?
C10 O5 Cu1 126.0(4) . . ?
Cu1 O6 H6O 106.4 . . ?
Cu1 O6 H6P 122.7 . . ?
H6O O6 H6P 105.4 . . ?
Cu1 O7 H7O 114.6 . . ?
Cu1 O7 H7P 108.9 . . ?
H7O O7 H7P 107.6 . . ?
N2 N1 C6 112.6(4) . . ?
N2 N1 Cu1 127.3(3) . . ?
C6 N1 Cu1 119.0(3) . . ?
N1 N2 C7 122.2(5) . . ?
C2 C1 C6 119.0(5) . . ?
C2 C1 S1 120.5(4) . . ?
C6 C1 S1 120.4(4) . . ?
C3 C2 C1 120.6(5) . . ?
C3 C2 H2 119.7 . . ?
C1 C2 H2 119.7 . . ?
C2 C3 C4 120.2(5) . . ?
C2 C3 H3 119.9 . . ?
C4 C3 H3 119.9 . . ?
C3 C4 C5 120.0(6) . . ?
C3 C4 H4 120.0 . . ?
C5 C4 H4 120.0 . . ?
C6 C5 C4 119.5(5) . . ?
C6 C5 H5 120.3 . . ?
C4 C5 H5 120.3 . . ?
C5 C6 C1 120.7(5) . . ?
C5 C6 N1 121.0(5) . . ?
C1 C6 N1 118.3(5) . . ?
N2 C7 C10 123.1(5) . . ?
N2 C7 C8 112.3(5) . . ?
C10 C7 C8 124.2(5) . . ?
O4 C8 C9 119.9(5) . . ?
O4 C8 C7 121.4(6) . . ?
C9 C8 C7 118.7(5) . . ?
C8 C9 H9A 109.5 . . ?
C8 C9 H9B 109.5 . . ?
H9A C9 H9B 109.5 . . ?
C8 C9 H9C 109.5 . . ?
H9A C9 H9C 109.5 . . ?
H9B C9 H9C 109.5 . . ?
O5 C10 C7 123.4(5) . . ?
O5 C10 C11 114.4(6) . . ?
C7 C10 C11 122.2(5) . . ?
C10 C11 H11A 109.5 . . ?
C10 C11 H11B 109.5 . . ?
H11A C11 H11B 109.5 . . ?
C10 C11 H11C 109.5 . . ?
H11A C11 H11C 109.5 . . ?
H11B C11 H11C 109.5 . . ?

loop_
_geom_bond_atom_site_label_1
_geom_bond_atom_site_label_2
_geom_bond_distance
_geom_bond_site_symmetry_2
_geom_bond_publ_flag
Cu1 O5 1.959(4) . yes
Cu1 N1 1.962(5) . yes
Cu1 O7 1.987(5) . yes
Cu1 O6 2.013(5) . yes
Cu1 O1 2.308(4) . yes
S1 O3 1.448(4) . ?
S1 O2 1.456(4) . ?
S1 O1 1.474(4) . ?
S1 C1 1.769(6) . ?
O4 C8 1.244(7) . ?
O5 C10 1.256(7) . ?
O6 H6O 0.8741 . ?
O6 H6P 0.8688 . ?
O7 H7O 0.8644 . ?
O7 H7P 0.8600 . ?
N1 N2 1.288(6) . ?
N1 C6 1.438(7) . ?
N2 C7 1.358(7) . ?
C1 C2 1.380(8) . ?
C1 C6 1.398(7) . ?
C2 C3 1.378(8) . ?
C2 H2 0.9500 . ?
C3 C4 1.380(8) . ?
C3 H3 0.9500 . ?
C4 C5 1.393(8) . ?
C4 H4 0.9500 . ?
C5 C6 1.377(8) . ?
C5 H5 0.9500 . ?
C7 C10 1.423(9) . ?
C7 C8 1.482(8) . ?
C8 C9 1.480(9) . ?
C9 H9A 0.9800 . ?
C9 H9B 0.9800 . ?
C9 H9C 0.9800 . ?
C10 C11 1.505(8) . ?
C11 H11A 0.9800 . ?
C11 H11B 0.9800 . ?
C11 H11C 0.9800 . ?

loop_
_geom_hbond_atom_site_label_D
_geom_hbond_atom_site_label_H
_geom_hbond_atom_site_label_A
_geom_hbond_distance_DH
_geom_hbond_distance_HA
_geom_hbond_distance_DA
_geom_hbond_angle_DHA
_geom_hbond_site_symmetry_A
_geom_hbond_publ_flag
O6 H6O O4 0.87 2.29 3.139(6) 163.7 5_566 yes
O6 H6P O2 0.87 2.14 2.957(6) 157.0 4 yes
O7 H7O O3 0.86 2.25 3.106(6) 171.0 7_665 yes
O7 H7O S1 0.86 2.86 3.630(5) 149.6 7_665 yes
O7 H7P O3 0.86 2.14 2.987(6) 168.7 1_565 yes
O7 H7P S1 0.86 3.00 3.728(5) 144.0 1_565 yes
